data_4118174
loop_
_publ_author_name
'Mark A. Malwitz'
'Sang Ho Lim'
'Rochelle L. White-Morris'
'David M. Pham'
'Marilyn M. Olmstead'
'Alan L. Balch'

_publ_section_title
;
 Crystallization and Interconversions of Vapor-Sensitive, Luminescent
 Polymorphs of [(C6H11NC)2AuI](AsF6) and [(C6H11NC)2AuI](PF6)
;
_journal_name_full 'Journal of the American Chemical Society'
_journal_page_first 10885
_journal_page_last 10893
_journal_paper_doi 10.1021/ja302025m
_journal_volume 134
_journal_year 2012
_chemical_formula_moiety 'C14 H22 Au N2, As F6'
_chemical_formula_sum 'C14 H22 As Au F6 N2'
_chemical_formula_weight 604.22
_chemical_name_common '[Au(CNCy)~2~][AsF~6~] yellow polymorph'
_chemical_name_systematic
; 
 ? 
;
_space_group_IT_number 2
_symmetry_cell_setting triclinic
_symmetry_space_group_name_Hall '-P 1'
_symmetry_space_group_name_H-M 'P -1'
_atom_sites_solution_hydrogens geom
_atom_sites_solution_primary direct
_atom_sites_solution_secondary difmap
_audit_creation_method SHELXL-97
_cell_angle_alpha 113.248(2)
_cell_angle_beta 106.757(2)
_cell_angle_gamma 91.716(2)
_cell_formula_units_Z 4
_cell_length_a 11.7708(12)
_cell_length_b 12.4924(13)
_cell_length_c 14.783(3)
_cell_measurement_reflns_used 7390
_cell_measurement_temperature 180(2)
_cell_measurement_theta_max 26.7
_cell_measurement_theta_min 2.7
_cell_volume 1886.8(5)
_computing_cell_refinement 'Bruker SAINT (2009)'
_computing_data_collection 'Bruker Apex2 (2009)'
_computing_data_reduction 'Bruker SAINT (2009)'
_computing_molecular_graphics 'SHELXTL, XP (1994)'
_computing_publication_material 'SHELXL-97 (Sheldrick, 2008)'
_computing_structure_refinement 'SHELXL-97 (Sheldrick, 2008)'
_computing_structure_solution 'SHELXS-97 (Sheldrick, 2008)'
_diffrn_ambient_temperature 180(2)
_diffrn_detector_area_resol_mean 8.3
_diffrn_measured_fraction_theta_full 0.999
_diffrn_measured_fraction_theta_max 0.999
_diffrn_measurement_device_type 'Bruker SMART ApexII'
_diffrn_measurement_method \w
_diffrn_radiation_monochromator graphite
_diffrn_radiation_source 'fine-focus sealed tube'
_diffrn_radiation_type MoK\a
_diffrn_radiation_wavelength 0.71073
_diffrn_reflns_av_R_equivalents 0.0544
_diffrn_reflns_av_sigmaI/netI 0.0445
_diffrn_reflns_limit_h_max 14
_diffrn_reflns_limit_h_min -12
_diffrn_reflns_limit_k_max 14
_diffrn_reflns_limit_k_min -13
_diffrn_reflns_limit_l_max 17
_diffrn_reflns_limit_l_min -15
_diffrn_reflns_number 6829
_diffrn_reflns_theta_full 25.25
_diffrn_reflns_theta_max 25.25
_diffrn_reflns_theta_min 2.74
_exptl_absorpt_coefficient_mu 9.592
_exptl_absorpt_correction_T_max 0.745
_exptl_absorpt_correction_T_min 0.470
_exptl_absorpt_correction_type multi-scan
_exptl_absorpt_process_details 'TWINABS (Sheldrick, 2008)'
_exptl_crystal_colour yellow
_exptl_crystal_density_diffrn 2.127
_exptl_crystal_description needle
_exptl_crystal_F_000 1144
_exptl_crystal_size_max 0.40
_exptl_crystal_size_mid 0.09
_exptl_crystal_size_min 0.07
_refine_diff_density_max 2.386
_refine_diff_density_min -3.189
_refine_diff_density_rms 0.244
_refine_ls_extinction_method none
_refine_ls_goodness_of_fit_ref 1.072
_refine_ls_hydrogen_treatment constr
_refine_ls_matrix_type full
_refine_ls_number_parameters 410
_refine_ls_number_reflns 6829
_refine_ls_number_restraints 197
_refine_ls_restrained_S_all 1.096
_refine_ls_R_factor_all 0.0748
_refine_ls_R_factor_gt 0.0575
_refine_ls_shift/su_max 0.028
_refine_ls_shift/su_mean 0.001
_refine_ls_structure_factor_coef Fsqd
_refine_ls_weighting_details 'calc w=1/[\s^2^(Fo^2^)+(0.0923P)^2^+17.7058P] where P=(Fo^2^+2Fc^2^)/3'
_refine_ls_weighting_scheme calc
_refine_ls_wR_factor_gt 0.1555
_refine_ls_wR_factor_ref 0.1641
_reflns_number_gt 5287
_reflns_number_total 6829
_reflns_threshold_expression I>2\s(I)
_cod_data_source_file ja302025m_si_003.cif
_cod_data_source_block sh09
_cod_database_code 4118174

loop_
_symmetry_equiv_pos_as_xyz
'x, y, z'
'-x, -y, -z'

loop_
_atom_site_label
_atom_site_type_symbol
_atom_site_fract_x
_atom_site_fract_y
_atom_site_fract_z
_atom_site_U_iso_or_equiv
_atom_site_adp_type
_atom_site_occupancy
_atom_site_symmetry_multiplicity
_atom_site_calc_flag
_atom_site_refinement_flags
_atom_site_disorder_assembly
_atom_site_disorder_group
Au1 Au 0.5000 0.5000 0.0000 0.03257(18) Uani 1 2 d S . .
Au2 Au 0.24986(4) 0.55136(5) -0.00330(4) 0.04474(18) Uani 1 1 d . . .
Au3 Au 0.0000 0.5000 0.0000 0.0480(2) Uani 1 2 d S . .
C15 C 0.1718(14) 0.4761(17) -0.1584(10) 0.073(6) Uani 1 1 d D . .
N3 N 0.1232(11) 0.4305(13) -0.2432(8) 0.072(4) Uani 1 1 d D . .
C16 C 0.0469(13) 0.3637(15) -0.3578(10) 0.069(5) Uani 1 1 d D . .
H16 H -0.0043 0.4178 -0.3790 0.083 Uiso 1 1 calc R . .
C17 C 0.1295(14) 0.3338(16) -0.4177(11) 0.075(5) Uani 1 1 d D . .
H17A H 0.1854 0.2853 -0.3942 0.090 Uiso 1 1 calc R . .
H17B H 0.1775 0.4067 -0.4072 0.090 Uiso 1 1 calc R . .
C18 C 0.0570(16) 0.2654(16) -0.5321(11) 0.075(5) Uani 1 1 d D . .
H18A H 0.0119 0.3190 -0.5578 0.090 Uiso 1 1 calc R . .
H18B H 0.1126 0.2363 -0.5722 0.090 Uiso 1 1 calc R . .
C19 C -0.0251(18) 0.1682(18) -0.5496(12) 0.090(6) Uani 1 1 d D . .
H19A H 0.0208 0.1066 -0.5390 0.108 Uiso 1 1 calc R . .
H19B H -0.0782 0.1343 -0.6231 0.108 Uiso 1 1 calc R . .
C20 C -0.0980(17) 0.1964(19) -0.4843(12) 0.097(7) Uani 1 1 d D . .
H20A H -0.1438 0.1220 -0.4952 0.117 Uiso 1 1 calc R . .
H20B H -0.1570 0.2437 -0.5061 0.117 Uiso 1 1 calc R . .
C21 C -0.0311(13) 0.2631(15) -0.3707(10) 0.068(5) Uani 1 1 d D . .
H21A H -0.0881 0.2899 -0.3317 0.082 Uiso 1 1 calc R . .
H21B H 0.0172 0.2119 -0.3439 0.082 Uiso 1 1 calc R . .
C1 C 0.4987(15) 0.3937(15) 0.0737(13) 0.065(4) Uani 1 1 d D . .
N1 N 0.5051(16) 0.3415(16) 0.1196(15) 0.115(8) Uani 1 1 d D . .
C2 C 0.5295(17) 0.2864(18) 0.2029(16) 0.164(16) Uani 1 1 d D . .
H2 H 0.4599 0.2894 0.2294 0.197 Uiso 1 1 calc R . .
C3 C 0.5219(19) 0.1700(19) 0.1241(18) 0.168(18) Uani 1 1 d D . .
H3A H 0.4518 0.1555 0.0619 0.202 Uiso 1 1 calc R . .
H3B H 0.5078 0.1111 0.1506 0.202 Uiso 1 1 calc R . .
C4 C 0.628(3) 0.1525(18) 0.0932(16) 0.170(19) Uani 1 1 d D . .
H4A H 0.6291 0.0665 0.0617 0.205 Uiso 1 1 calc R . .
H4B H 0.6198 0.1801 0.0376 0.205 Uiso 1 1 calc R . .
C5 C 0.737(2) 0.206(2) 0.168(3) 0.19(2) Uani 1 1 d D . .
H5A H 0.7867 0.2349 0.1355 0.230 Uiso 1 1 calc R . .
H5B H 0.7761 0.1434 0.1841 0.230 Uiso 1 1 calc R . .
C6 C 0.7448(19) 0.297(3) 0.2605(17) 0.184(18) Uani 1 1 d D . .
H6A H 0.7922 0.3669 0.2647 0.221 Uiso 1 1 calc R . .
H6B H 0.7940 0.2768 0.3162 0.221 Uiso 1 1 calc R . .
C7 C 0.6404(14) 0.3368(12) 0.2887(11) 0.058(4) Uani 1 1 d D . .
H7A H 0.6355 0.3155 0.3455 0.070 Uiso 1 1 calc R . .
H7B H 0.6505 0.4239 0.3157 0.070 Uiso 1 1 calc R . .
C8 C 0.3244(11) 0.6243(11) 0.1496(9) 0.040(3) Uani 1 1 d DU A .
N2 N 0.3703(11) 0.6613(10) 0.2354(7) 0.052(3) Uani 1 1 d DU . .
C9A C 0.4557(17) 0.7244(16) 0.3472(12) 0.029(4) Uiso 0.50 1 d PDU A 1
H9A H 0.5134 0.7755 0.3370 0.035 Uiso 0.50 1 calc PR A 1
C10A C 0.533(3) 0.646(2) 0.3707(18) 0.046(9) Uiso 0.50 1 d PDU A 1
H10A H 0.5880 0.6318 0.3293 0.055 Uiso 0.50 1 calc PR A 1
H10B H 0.4830 0.5692 0.3492 0.055 Uiso 0.50 1 calc PR A 1
C11A C 0.604(2) 0.691(2) 0.4822(16) 0.046(6) Uiso 0.50 1 d PDU A 1
H11A H 0.5984 0.6254 0.5030 0.056 Uiso 0.50 1 calc PR A 1
H11B H 0.6894 0.7087 0.4881 0.056 Uiso 0.50 1 calc PR A 1
C12A C 0.580(2) 0.787(2) 0.5539(18) 0.063(7) Uiso 0.50 1 d PDU A 1
H12A H 0.6496 0.8504 0.5817 0.075 Uiso 0.50 1 calc PR A 1
H12B H 0.5790 0.7666 0.6121 0.075 Uiso 0.50 1 calc PR A 1
C13A C 0.477(3) 0.835(3) 0.5290(17) 0.055(7) Uiso 0.50 1 d PDU A 1
H13A H 0.4977 0.9219 0.5693 0.066 Uiso 0.50 1 calc PR A 1
H13B H 0.4173 0.8072 0.5538 0.066 Uiso 0.50 1 calc PR A 1
C14A C 0.417(2) 0.811(2) 0.4196(15) 0.058(7) Uiso 0.50 1 d PDU A 1
H14A H 0.3298 0.7876 0.4026 0.070 Uiso 0.50 1 calc PR A 1
H14B H 0.4283 0.8852 0.4116 0.070 Uiso 0.50 1 calc PR A 1
C9B C 0.400(2) 0.685(2) 0.351(2) 0.040(5) Uiso 0.50 1 d PU A 2
H9B H 0.3430 0.6139 0.3343 0.048 Uiso 0.50 1 calc PR A 2
C10B C 0.514(3) 0.620(3) 0.365(2) 0.040(8) Uiso 0.50 1 d PU A 2
H10C H 0.4909 0.5340 0.3226 0.048 Uiso 0.50 1 calc PR A 2
H10D H 0.5760 0.6504 0.3436 0.048 Uiso 0.50 1 calc PR A 2
C11B C 0.563(3) 0.649(3) 0.483(2) 0.052(7) Uiso 0.50 1 d PU A 2
H11C H 0.5530 0.5734 0.4886 0.063 Uiso 0.50 1 calc PR A 2
H11D H 0.6501 0.6771 0.5066 0.063 Uiso 0.50 1 calc PR A 2
C12B C 0.523(3) 0.722(3) 0.549(2) 0.050(6) Uiso 0.50 1 d PU A 2
H12C H 0.5942 0.7727 0.6085 0.060 Uiso 0.50 1 calc PR A 2
H12D H 0.4830 0.6748 0.5756 0.060 Uiso 0.50 1 calc PR A 2
C13B C 0.439(3) 0.803(2) 0.528(2) 0.040(6) Uiso 0.50 1 d PU A 2
H13C H 0.4849 0.8796 0.5453 0.048 Uiso 0.50 1 calc PR A 2
H13D H 0.3854 0.8163 0.5709 0.048 Uiso 0.50 1 calc PR A 2
C14B C 0.362(2) 0.745(2) 0.4103(18) 0.035(5) Uiso 0.50 1 d PU A 2
H14C H 0.2876 0.6991 0.4036 0.042 Uiso 0.50 1 calc PR A 2
H14D H 0.3378 0.8095 0.3902 0.042 Uiso 0.50 1 calc PR A 2
C22 C 0.0045(12) 0.6732(11) 0.0649(16) 0.073(5) Uani 1 1 d DU . .
N4 N 0.0105(12) 0.7701(10) 0.1058(15) 0.094(6) Uani 1 1 d DU . .
C23 C 0.0239(17) 0.9059(14) 0.1612(19) 0.116(8) Uani 1 1 d DU . .
H23 H -0.0535 0.9283 0.1723 0.139 Uiso 1 1 calc R . .
C24 C 0.120(2) 0.9533(14) 0.2599(14) 0.123(8) Uani 1 1 d DU . .
H24A H 0.1080 0.9102 0.3010 0.147 Uiso 1 1 calc R . .
H24B H 0.1146 1.0372 0.2990 0.147 Uiso 1 1 calc R . .
C25 C 0.241(2) 0.946(2) 0.2506(15) 0.147(11) Uani 1 1 d DU . .
H25A H 0.2995 1.0025 0.3173 0.176 Uiso 1 1 calc R . .
H25B H 0.2579 0.8657 0.2410 0.176 Uiso 1 1 calc R . .
C26 C 0.2602(19) 0.968(2) 0.171(2) 0.117(8) Uani 1 1 d DU . .
H26A H 0.3308 0.9328 0.1560 0.141 Uiso 1 1 calc R . .
H26B H 0.2802 1.0542 0.1949 0.141 Uiso 1 1 calc R . .
C27 C 0.162(2) 0.9233(17) 0.0769(15) 0.110(8) Uani 1 1 d DU . .
H27A H 0.1614 0.8375 0.0401 0.131 Uiso 1 1 calc R . .
H27B H 0.1767 0.9606 0.0325 0.131 Uiso 1 1 calc R . .
C28 C 0.044(2) 0.9399(19) 0.0851(16) 0.134(10) Uani 1 1 d DU . .
H28A H 0.0352 1.0240 0.1043 0.160 Uiso 1 1 calc R . .
H28B H -0.0182 0.8922 0.0167 0.160 Uiso 1 1 calc R . .
As1 As 0.15742(14) 0.37104(12) 0.23661(13) 0.0571(4) Uani 1 1 d . . .
F1 F 0.1409(10) 0.5034(9) 0.2254(8) 0.083(3) Uiso 1 1 d . B .
F2 F 0.1692(15) 0.2427(14) 0.2545(13) 0.134(5) Uiso 1 1 d . B .
F3A F 0.288(2) 0.432(2) 0.327(2) 0.084(7) Uiso 0.50 1 d P B 1
F4A F 0.0142(18) 0.3243(17) 0.1353(17) 0.074(5) Uiso 0.50 1 d P B 1
F5A F 0.081(2) 0.408(2) 0.3218(18) 0.082(6) Uiso 0.50 1 d P B 1
F6A F 0.221(2) 0.347(2) 0.140(2) 0.097(7) Uiso 0.50 1 d P B 1
F3B F 0.314(2) 0.404(2) 0.2875(19) 0.079(6) Uiso 0.50 1 d P B 2
F4B F 0.017(3) 0.335(3) 0.213(3) 0.123(9) Uiso 0.50 1 d P B 2
F5B F 0.164(2) 0.454(2) 0.3664(18) 0.088(6) Uiso 0.50 1 d P B 2
F6B F 0.166(3) 0.278(3) 0.129(2) 0.122(9) Uiso 0.50 1 d P B 2
As2 As 0.67239(13) 0.85755(13) 0.22139(15) 0.0593(4) Uani 1 1 d . . .
F7A F 0.6406(17) 0.7208(16) 0.2199(15) 0.066(5) Uiso 0.50 1 d P C 1
F8A F 0.700(3) 0.972(3) 0.195(3) 0.143(11) Uiso 0.50 1 d P C 1
F9A F 0.539(3) 0.819(3) 0.119(3) 0.126(10) Uiso 0.50 1 d P C 1
F10A F 0.813(2) 0.871(3) 0.292(2) 0.088(8) Uiso 0.50 1 d P C 1
F11A F 0.717(3) 0.764(3) 0.109(2) 0.119(9) Uiso 0.50 1 d P C 1
F12A F 0.614(3) 0.936(4) 0.297(3) 0.154(12) Uiso 0.50 1 d P C 1
F7B F 0.704(3) 0.720(2) 0.184(2) 0.110(8) Uiso 0.50 1 d P C 2
F8B F 0.651(2) 1.004(2) 0.2746(18) 0.086(6) Uiso 0.50 1 d P C 2
F9B F 0.522(2) 0.812(2) 0.170(2) 0.091(7) Uiso 0.50 1 d P C 2
F10B F 0.824(3) 0.915(3) 0.294(2) 0.099(10) Uiso 0.50 1 d P C 2
F11B F 0.685(2) 0.872(2) 0.1217(19) 0.092(6) Uiso 0.50 1 d P C 2
F12B F 0.667(2) 0.867(2) 0.344(2) 0.104(7) Uiso 0.50 1 d P C 2

loop_
_atom_site_aniso_label
_atom_site_aniso_U_11
_atom_site_aniso_U_22
_atom_site_aniso_U_33
_atom_site_aniso_U_23
_atom_site_aniso_U_13
_atom_site_aniso_U_12
Au1 0.0258(3) 0.0336(3) 0.0401(4) 0.0176(3) 0.0100(3) 0.0088(2)
Au2 0.0258(3) 0.0738(4) 0.0246(3) 0.0118(2) 0.00632(19) 0.0142(2)
Au3 0.0260(3) 0.0326(4) 0.0701(5) 0.0106(3) 0.0100(3) 0.0023(3)
C15 0.054(9) 0.125(15) 0.030(8) 0.016(9) 0.018(7) 0.053(10)
N3 0.057(8) 0.117(12) 0.022(7) 0.012(7) 0.010(6) 0.043(8)
C16 0.060(10) 0.095(13) 0.038(8) 0.017(8) 0.009(7) 0.033(9)
C17 0.069(11) 0.096(13) 0.041(9) 0.014(9) 0.009(8) 0.024(10)
C18 0.082(13) 0.083(12) 0.045(9) 0.022(9) 0.006(9) 0.015(10)
C19 0.105(16) 0.109(16) 0.037(9) 0.017(10) 0.017(10) 0.016(13)
C20 0.101(16) 0.104(16) 0.047(11) -0.002(10) 0.016(11) 0.011(12)
C21 0.056(10) 0.116(15) 0.031(8) 0.024(8) 0.018(7) 0.032(10)
C1 0.064(10) 0.084(11) 0.068(11) 0.039(9) 0.039(9) 0.042(9)
N1 0.152(16) 0.147(16) 0.21(2) 0.165(17) 0.146(16) 0.123(14)
C2 0.076(16) 0.077(15) 0.25(4) 0.02(2) 0.00(2) 0.039(13)
C3 0.14(2) 0.22(3) 0.098(19) 0.06(2) -0.013(17) -0.14(2)
C4 0.41(6) 0.053(13) 0.085(17) 0.050(13) 0.10(3) 0.06(2)
C5 0.23(4) 0.060(15) 0.29(5) -0.01(2) 0.21(4) -0.012(19)
C6 0.12(2) 0.28(5) 0.083(19) 0.05(2) -0.023(17) 0.10(3)
C7 0.082(11) 0.049(8) 0.057(9) 0.032(7) 0.026(8) 0.025(8)
C8 0.040(7) 0.045(7) 0.038(7) 0.014(6) 0.018(6) 0.012(5)
N2 0.069(8) 0.052(6) 0.019(5) 0.009(5) -0.001(5) 0.014(5)
C22 0.025(7) 0.032(8) 0.132(15) 0.009(8) 0.018(8) -0.002(5)
N4 0.047(7) 0.038(7) 0.163(15) 0.012(8) 0.030(9) 0.008(6)
C23 0.070(12) 0.069(12) 0.178(19) 0.032(13) 0.027(13) 0.023(9)
C24 0.24(2) 0.033(8) 0.089(13) -0.015(8) 0.104(15) -0.037(12)
C25 0.18(2) 0.101(15) 0.067(13) 0.015(12) -0.064(14) 0.029(16)
C26 0.104(16) 0.097(15) 0.17(2) 0.075(15) 0.039(15) 0.026(12)
C27 0.21(2) 0.062(10) 0.075(12) 0.013(9) 0.092(14) -0.018(13)
C28 0.16(2) 0.094(15) 0.066(13) -0.003(11) -0.033(14) 0.033(15)
As1 0.0507(9) 0.0386(7) 0.0702(11) 0.0082(7) 0.0246(8) 0.0017(6)
As2 0.0422(8) 0.0503(8) 0.0872(12) 0.0385(8) 0.0102(8) 0.0080(6)

loop_
_atom_type_symbol
_atom_type_description
_atom_type_scat_dispersion_real
_atom_type_scat_dispersion_imag
_atom_type_scat_source
C C 0.0033 0.0016 'International Tables Vol C Tables 4.2.6.8 and 6.1.1.4'
H H 0.0000 0.0000 'International Tables Vol C Tables 4.2.6.8 and 6.1.1.4'
N N 0.0061 0.0033 'International Tables Vol C Tables 4.2.6.8 and 6.1.1.4'
F F 0.0171 0.0103 'International Tables Vol C Tables 4.2.6.8 and 6.1.1.4'
As As 0.0499 2.0058 'International Tables Vol C Tables 4.2.6.8 and 6.1.1.4'
Au Au -2.0133 8.8022 'International Tables Vol C Tables 4.2.6.8 and 6.1.1.4'

loop_
_geom_angle_atom_site_label_1
_geom_angle_atom_site_label_2
_geom_angle_atom_site_label_3
_geom_angle
C1 Au1 Au2 93.3(4)
C8 Au2 C15 179.1(7)
C8 Au2 Au3 94.8(4)
C15 Au2 Au3 84.3(5)
C8 Au2 Au1 83.5(3)
C15 Au2 Au1 97.1(4)
Au3 Au2 Au1 154.63(2)
C22 Au3 Au2 87.2(4)
N3 C15 Au2 175.4(19)
C15 N3 C16 174.9(18)
C21 C16 C17 114.4(13)
C21 C16 N3 109.5(12)
C17 C16 N3 107.2(11)
C21 C16 H16 108.5
C17 C16 H16 108.5
N3 C16 H16 108.5
C16 C17 C18 108.8(12)
C16 C17 H17A 109.9
C18 C17 H17A 109.9
C16 C17 H17B 109.9
C18 C17 H17B 109.9
H17A C17 H17B 108.3
C19 C18 C17 112.1(14)
C19 C18 H18A 109.2
C17 C18 H18A 109.2
C19 C18 H18B 109.2
C17 C18 H18B 109.2
H18A C18 H18B 107.9
C18 C19 C20 114.4(16)
C18 C19 H19A 108.6
C20 C19 H19A 108.6
C18 C19 H19B 108.6
C20 C19 H19B 108.6
H19A C19 H19B 107.6
C19 C20 C21 115.0(15)
C19 C20 H20A 108.5
C21 C20 H20A 108.5
C19 C20 H20B 108.5
C21 C20 H20B 108.5
H20A C20 H20B 107.5
C16 C21 C20 107.7(13)
C16 C21 H21A 110.2
C20 C21 H21A 110.2
C16 C21 H21B 110.2
C20 C21 H21B 110.2
H21A C21 H21B 108.5
N1 C1 Au1 175(2)
C1 N1 C2 170(2)
C7 C2 C3 117.6(15)
C7 C2 N1 115.6(16)
C3 C2 N1 91.7(14)
C7 C2 H2 110.2
C3 C2 H2 110.2
N1 C2 H2 110.2
C2 C3 C4 113.8(15)
C2 C3 H3A 108.8
C4 C3 H3A 108.8
C2 C3 H3B 108.8
C4 C3 H3B 108.8
H3A C3 H3B 107.7
C5 C4 C3 118.1(17)
C5 C4 H4A 107.8
C3 C4 H4A 107.8
C5 C4 H4B 107.8
C3 C4 H4B 107.8
H4A C4 H4B 107.1
C4 C5 C6 120.3(19)
C4 C5 H5A 107.2
C6 C5 H5A 107.2
C4 C5 H5B 107.2
C6 C5 H5B 107.2
H5A C5 H5B 106.9
C5 C6 C7 123.2(18)
C5 C6 H6A 106.5
C7 C6 H6A 106.5
C5 C6 H6B 106.5
C7 C6 H6B 106.5
H6A C6 H6B 106.5
C2 C7 C6 113.1(13)
C2 C7 H7A 109.0
C6 C7 H7A 109.0
C2 C7 H7B 109.0
C6 C7 H7B 109.0
H7A C7 H7B 107.8
N2 C8 Au2 176.5(12)
C8 N2 C9A 166.9(16)
C8 N2 C9B 161.5(17)
C14A C9A C10A 124.2(16)
C14A C9A N2 118.6(15)
C10A C9A N2 109.2(14)
C14A C9A H9A 99.5
C10A C9A H9A 99.5
N2 C9A H9A 99.5
C9A C10A C11A 113.4(17)
C9A C10A H10A 108.9
C11A C10A H10A 108.9
C9A C10A H10B 108.9
C11A C10A H10B 108.9
H10A C10A H10B 107.7
C12A C11A C10A 120.7(18)
C12A C11A H11A 107.1
C10A C11A H11A 107.1
C12A C11A H11B 107.1
C10A C11A H11B 107.1
H11A C11A H11B 106.8
C11A C12A C13A 122(2)
C11A C12A H12A 106.9
C13A C12A H12A 106.9
C11A C12A H12B 106.9
C13A C12A H12B 106.9
H12A C12A H12B 106.7
C12A C13A C14A 118.3(19)
C12A C13A H13A 107.7
C14A C13A H13A 107.7
C12A C13A H13B 107.7
C14A C13A H13B 107.7
H13A C13A H13B 107.1
C9A C14A C13A 116.3(17)
C9A C14A H14A 108.2
C13A C14A H14A 108.2
C9A C14A H14B 108.2
C13A C14A H14B 108.2
H14A C14A H14B 107.4
C14B C9B N2 129(2)
C14B C9B C10B 130(3)
N2 C9B C10B 99.8(18)
C14B C9B H9B 93.0
N2 C9B H9B 93.0
C10B C9B H9B 93.0
C11B C10B C9B 105(2)
C11B C10B H10C 110.7
C9B C10B H10C 110.7
C11B C10B H10D 110.7
C9B C10B H10D 110.7
H10C C10B H10D 108.8
C12B C11B C10B 123(3)
C12B C11B H11C 106.5
C10B C11B H11C 106.5
C12B C11B H11D 106.5
C10B C11B H11D 106.5
H11C C11B H11D 106.5
C11B C12B C13B 124(3)
C11B C12B H12C 106.2
C13B C12B H12C 106.2
C11B C12B H12D 106.2
C13B C12B H12D 106.2
H12C C12B H12D 106.4
C12B C13B C14B 109(2)
C12B C13B H13C 109.9
C14B C13B H13C 109.9
C12B C13B H13D 109.9
C14B C13B H13D 109.9
H13C C13B H13D 108.3
C9B C14B C13B 121(2)
C9B C14B H14C 107.2
C13B C14B H14C 107.2
C9B C14B H14D 107.2
C13B C14B H14D 107.2
H14C C14B H14D 106.8
N4 C22 Au3 176(2)
C22 N4 C23 177.3(19)
C28 C23 C24 114.8(15)
C28 C23 N4 101.5(16)
C24 C23 N4 111.5(14)
C28 C23 H23 109.6
C24 C23 H23 109.6
N4 C23 H23 109.6
C23 C24 C25 113.8(14)
C23 C24 H24A 108.8
C25 C24 H24A 108.8
C23 C24 H24B 108.8
C25 C24 H24B 108.8
H24A C24 H24B 107.7
C26 C25 C24 116.7(16)
C26 C25 H25A 108.1
C24 C25 H25A 108.1
C26 C25 H25B 108.1
C24 C25 H25B 108.1
H25A C25 H25B 107.3
C25 C26 C27 114.7(17)
C25 C26 H26A 108.6
C27 C26 H26A 108.5
C25 C26 H26B 108.6
C27 C26 H26B 108.6
H26A C26 H26B 107.6
C26 C27 C28 117.2(16)
C26 C27 H27A 108.0
C28 C27 H27A 108.0
C26 C27 H27B 108.0
C28 C27 H27B 108.0
H27A C27 H27B 107.2
C23 C28 C27 111.1(15)
C23 C28 H28A 109.4
C27 C28 H28A 109.4
C23 C28 H28B 109.4
C27 C28 H28B 109.4
H28A C28 H28B 108.0
F6B As1 F4B 97.4(16)
F3A As1 F5A 94.0(13)
F6B As1 F2 76.6(13)
F4B As1 F2 84.0(12)
F3A As1 F2 90.0(10)
F5A As1 F2 86.4(9)
F3A As1 F6A 91.0(13)
F5A As1 F6A 169.9(11)
F2 As1 F6A 102.4(10)
F6B As1 F1 107.1(12)
F4B As1 F1 93.8(12)
F3A As1 F1 89.9(9)
F5A As1 F1 89.6(8)
F2 As1 F1 176.0(6)
F6A As1 F1 81.7(9)
F6B As1 F3B 89.8(14)
F4B As1 F3B 166.9(14)
F2 As1 F3B 87.1(9)
F1 As1 F3B 94.4(8)
F6B As1 F5B 167.7(14)
F4B As1 F5B 86.3(14)
F2 As1 F5B 92.2(9)
F1 As1 F5B 84.3(8)
F3B As1 F5B 84.4(11)
F3A As1 F4A 171.3(10)
F5A As1 F4A 87.1(10)
F2 As1 F4A 98.7(8)
F6A As1 F4A 86.7(11)
F1 As1 F4A 81.4(7)
F12A As2 F10A 105.1(18)
F12A As2 F8A 87.7(19)
F10A As2 F8A 93.5(16)
F11B As2 F7B 94.7(13)
F11B As2 F9B 94.8(12)
F7B As2 F9B 93.8(13)
F12A As2 F7A 102.8(17)
F10A As2 F7A 90.4(12)
F8A As2 F7A 167.4(14)
F12A As2 F9A 90.7(18)
F10A As2 F9A 164.2(15)
F8A As2 F9A 86.2(17)
F7A As2 F9A 86.8(13)
F11B As2 F8B 90.2(12)
F7B As2 F8B 173.3(12)
F9B As2 F8B 90.3(11)
F11B As2 F10B 92.7(13)
F7B As2 F10B 90.8(14)
F9B As2 F10B 170.9(13)
F8B As2 F10B 84.5(13)
F11B As2 F12B 170.4(12)
F7B As2 F12B 93.5(13)
F9B As2 F12B 89.8(13)
F8B As2 F12B 81.2(11)
F10B As2 F12B 82.1(13)
F12A As2 F11A 168.6(17)
F10A As2 F11A 85.9(13)
F8A As2 F11A 88.4(15)
F7A As2 F11A 79.9(11)
F9A As2 F11A 78.3(15)

loop_
_geom_bond_atom_site_label_1
_geom_bond_atom_site_label_2
_geom_bond_distance
Au1 C1 2.025(14)
Au1 Au2 3.0230(5)
Au2 C8 1.972(11)
Au2 C15 2.004(12)
Au2 Au3 3.0097(6)
Au3 C22 1.982(12)
C15 N3 1.108(13)
N3 C16 1.528(14)
C16 C21 1.449(18)
C16 C17 1.458(17)
C16 H16 1.0000
C17 C18 1.517(17)
C17 H17A 0.9900
C17 H17B 0.9900
C18 C19 1.42(2)
C18 H18A 0.9900
C18 H18B 0.9900
C19 C20 1.421(19)
C19 H19A 0.9900
C19 H19B 0.9900
C20 C21 1.492(17)
C20 H20A 0.9900
C20 H20B 0.9900
C21 H21A 0.9900
C21 H21B 0.9900
C1 N1 1.10(3)
N1 C2 1.596(18)
C2 C7 1.441(19)
C2 C3 1.44(2)
C2 H2 1.0000
C3 C4 1.44(2)
C3 H3A 0.9900
C3 H3B 0.9900
C4 C5 1.36(2)
C4 H4A 0.9900
C4 H4B 0.9900
C5 C6 1.37(2)
C5 H5A 0.9900
C5 H5B 0.9900
C6 C7 1.447(19)
C6 H6A 0.9900
C6 H6B 0.9900
C7 H7A 0.9900
C7 H7B 0.9900
C8 N2 1.114(12)
N2 C9A 1.527(15)
N2 C9B 1.54(3)
C9A C14A 1.383(19)
C9A C10A 1.43(2)
C9A H9A 1.0000
C10A C11A 1.48(2)
C10A H10A 0.9900
C10A H10B 0.9900
C11A C12A 1.35(2)
C11A H11A 0.9900
C11A H11B 0.9900
C12A C13A 1.40(2)
C12A H12A 0.9900
C12A H12B 0.9900
C13A C14A 1.46(2)
C13A H13A 0.9900
C13A H13B 0.9900
C14A H14A 0.9900
C14A H14B 0.9900
C9B C14B 1.12(3)
C9B C10B 1.59(4)
C9B H9B 1.0000
C10B C11B 1.56(4)
C10B H10C 0.9900
C10B H10D 0.9900
C11B C12B 1.26(4)
C11B H11C 0.9900
C11B H11D 0.9900
C12B C13B 1.50(4)
C12B H12C 0.9900
C12B H12D 0.9900
C13B C14B 1.55(3)
C13B H13C 0.9900
C13B H13D 0.9900
C14B H14C 0.9900
C14B H14D 0.9900
C22 N4 1.108(13)
N4 C23 1.545(16)
C23 C28 1.42(2)
C23 C24 1.44(2)
C23 H23 1.0000
C24 C25 1.47(2)
C24 H24A 0.9900
C24 H24B 0.9900
C25 C26 1.39(2)
C25 H25A 0.9900
C25 H25B 0.9900
C26 C27 1.41(2)
C26 H26A 0.9900
C26 H26B 0.9900
C27 C28 1.45(2)
C27 H27A 0.9900
C27 H27B 0.9900
C28 H28A 0.9900
C28 H28B 0.9900
As1 F6B 1.59(3)
As1 F4B 1.60(3)
As1 F3A 1.64(2)
As1 F5A 1.68(2)
As1 F2 1.728(16)
As1 F6A 1.73(3)
As1 F1 1.737(11)
As1 F3B 1.74(2)
As1 F5B 1.76(2)
As1 F4A 1.79(2)
As2 F12A 1.51(4)
As2 F11B 1.60(2)
As2 F10A 1.64(3)
As2 F8A 1.67(4)
As2 F7B 1.67(3)
As2 F9B 1.69(3)
As2 F7A 1.728(18)
As2 F9A 1.73(3)
As2 F8B 1.74(2)
As2 F10B 1.75(3)
As2 F12B 1.79(3)
As2 F11A 1.85(3)
